data_2103592
loop_
_publ_author_name
'Evdokimov, Artem'
'Gilboa, A. Joseph'
'Koetzle, Thomas F.'
'Klooster, Wim T.'
'Schultz, Arthur J.'
'Mason, Sax A.'
'Albinati, Alberto'
'Frolow, Felix'

_publ_section_title
;
 Structures of furanosides: geometrical analysis of low-temperature
 X-ray and neutron crystal structures of five crystalline methyl
 pentofuranosides
;
_journal_issue 2
_journal_name_full 'Acta Crystallographica Section B'
_journal_page_first 213
_journal_page_last 220
_journal_paper_doi 10.1107/S010876810001661X
_journal_volume 57
_journal_year 2001
_chemical_formula_moiety 'C6 H12 O5'
_chemical_formula_sum 'C6 H12 O5'
_chemical_formula_weight 164.16
_chemical_name_common Methyl-beta-D-arabinofuranoside
_chemical_name_systematic
;
Methyl-beta-D-arabinofuranoside
;
_space_group_IT_number 19
_symmetry_cell_setting orthorhombic
_symmetry_space_group_name_Hall 'P 2ac 2ab'
_symmetry_space_group_name_H-M 'P 21 21 21'
_audit_creation_method manual
_cell_angle_alpha 90.00
_cell_angle_beta 90.00
_cell_angle_gamma 90.00
_cell_formula_units_Z 4
_cell_length_a 5.9010(10)
_cell_length_b 10.791(2)
_cell_length_c 12.151(2)
_cell_measurement_temperature 20.00(10)
_cell_volume 773.7(2)
_computing_cell_refinement
;
'GSAS (Larson & Von Dreele, 1994)'
;
_computing_data_collection
;
'custom software (Schultz, 1987)'
;
_computing_data_reduction
;
'GSAS (Larson & Von Dreele, 1994)'
;
_computing_molecular_graphics 'PLATON (A.L.Spek ,2000)'
_computing_publication_material manual
_computing_structure_refinement
;
'GSAS (Larson & Von Dreele, 1994)'
;
_computing_structure_solution
;
'from x-ray structure'
;
_diffrn_ambient_temperature 20.00(10)
_diffrn_measurement_device_type
;
'position-sensitive, 6-Li-glass area detector'
;
_diffrn_measurement_method
;
time-of-flight histogram analysis (Jacobson, 1986)
;
_diffrn_radiation_probe neutron
_diffrn_radiation_source 'spallation source (IPNS)'
_diffrn_radiation_type neutron
_diffrn_radiation_wavelength 0.7-4.2
_diffrn_reflns_limit_h_max 8
_diffrn_reflns_limit_h_min 0
_diffrn_reflns_limit_k_max 15
_diffrn_reflns_limit_k_min 0
_diffrn_reflns_limit_l_max 17
_diffrn_reflns_limit_l_min 0
_diffrn_reflns_number 4688
_diffrn_reflns_theta_max 61.00
_diffrn_reflns_theta_min 1.0
_exptl_absorpt_coefficient_mu wavelength-dependent
_exptl_absorpt_correction_type sphere
_exptl_crystal_colour 'clear blank white'
_exptl_crystal_density_diffrn 1.409
_exptl_crystal_density_method 'not measured'
_exptl_crystal_description 'rectangular prism'
_exptl_crystal_size_max 2.0
_exptl_crystal_size_mid 2.0
_exptl_crystal_size_min 1.0
_refine_ls_extinction_coef .0002958
_refine_ls_extinction_method
;
Wavelength-dependent spherical absorption
correction using cross-sections from
Sears (1986), followed by a secondary
extinction correction (Type-II) during
final refinement.
;
_refine_ls_goodness_of_fit_ref 1.096
_refine_ls_hydrogen_treatment refall
_refine_ls_matrix_type full
_refine_ls_number_parameters 226
_refine_ls_number_reflns 4688
_refine_ls_number_restraints 0
_refine_ls_R_factor_all .129
_refine_ls_R_factor_gt .100
_refine_ls_shift/su_max .001
_refine_ls_shift/su_mean .000
_refine_ls_structure_factor_coef Fsqd
_refine_ls_weighting_details
;
SigmaFoSq = SigmaFoSq + (.002*FoSq)^2^
Wght = 1.0/(SigmaFoSq)^2^
All single crystal weights were scaled by Min(Fo/Fc,Fc/Fo)^4^
;
_refine_ls_weighting_scheme sigma
_refine_ls_wR_factor_ref .117
_reflns_number_gt 2977
_reflns_number_total 4688
_reflns_threshold_expression >3sigma(I)
_cod_data_source_file an0575.cif
_cod_data_source_block baraf_neutron
_cod_original_cell_volume 773.8(2)
_cod_original_formula_sum C6H12O5
_cod_database_code 2103592

loop_
_symmetry_equiv_pos_as_xyz
'x, y, z'
'-x+1/2, -y, z+1/2'
'-x, y+1/2, -z+1/2'
'x+1/2, -y+1/2, -z'

loop_
_atom_site_label
_atom_site_fract_x
_atom_site_fract_y
_atom_site_fract_z
_atom_site_U_iso_or_equiv
_atom_site_adp_type
_atom_site_calc_flag
_atom_site_occupancy
_atom_site_type_symbol
O1 .2069(3) .19567(14) .19516(14) .0081 Uani d 1 O
O2 .1172(3) .18482(14) .41910(13) .0063 Uani d 1 O
O3 .3368(3) .45047(16) .45886(13) .0067 Uani d 1 O
O4 .1037(3) .40547(14) .19599(13) .0067 Uani d 1 O
O5 .4990(3) .56000(16) .11330(13) .0088 Uani d 1 O
C1 .0565(2) .28563(13) .23639(11) .0059 Uani d 1 C
C2 .0965(2) .29667(12) .36087(11) .0052 Uani d 1 C
C3 .3121(2) .37679(12) .36319(11) .0047 Uani d 1 C
C4 .2866(3) .45931(12) .26050(11) .0058 Uani d 1 C
C5 .5044(3) .46645(13) .19501(12) .0068 Uani d 1 C
C6 .1748(3) .17180(14) .08093(12) .0101 Uani d 1 C
H1 -.1200(6) .2630(4) .2123(3) .0186 Uani d 1 H
H2 -.0459(6) .3489(3) .3963(3) .0176 Uani d 1 H
H3 .4581(6) .3142(3) .3539(3) .0180 Uani d 1 H
H4 .2332(6) .5533(3) .2849(3) .0187 Uani d 1 H
H5A .6459(6) .4885(4) .2503(3) .0215 Uani d 1 H
H5B .5384(8) .3749(4) .1583(3) .0227 Uani d 1 H
H6A .3039(9) .1070(4) .0563(3) .0281 Uani d 1 H
H6B .1939(10) .2564(4) .0334(3) .0289 Uani d 1 H
H6C .0105(8) .1319(5) .0656(4) .0301 Uani d 1 H
H12 .2583(7) .1414(3) .4011(3) .0184 Uani d 1 H
H13 .4393(7) .4052(4) .5093(3) .0197 Uani d 1 H
H15 .3833(7) .5439(4) .0578(3) .0213 Uani d 1 H

loop_
_atom_site_aniso_label
_atom_site_aniso_U_11
_atom_site_aniso_U_22
_atom_site_aniso_U_33
_atom_site_aniso_U_12
_atom_site_aniso_U_13
_atom_site_aniso_U_23
O1 .0101(6) .0075(5) .0067(5) .0012(5) -.0007(6) -.0006(4)
O2 .0075(5) .0058(5) .0055(5) -.0001(5) .0002(5) .0019(4)
O3 .0073(5) .0080(5) .0050(5) .0017(5) -.0010(5) -.0002(4)
O4 .0072(5) .0072(5) .0057(5) .0003(5) .0001(5) .0017(4)
O5 .0100(6) .0114(6) .0050(5) -.0033(6) -.0024(6) .0027(4)
C1 .0067(4) .0064(5) .0045(4) -.0004(4) -.0005(4) .0014(3)
C2 .0055(4) .0046(4) .0054(4) .0008(4) .0012(4) .0005(3)
C3 .0053(4) .0053(4) .0036(4) -.0010(4) .0010(4) .0002(3)
C4 .0070(5) .0052(4) .0052(4) -.0001(4) .0007(4) .0001(3)
C5 .0077(4) .0091(5) .0037(4) -.0003(4) -.0004(5) .0015(4)
C6 .0130(6) .0115(5) .0059(5) .0004(5) -.0015(5) -.0014(4)
H1 .0137(12) .0220(14) .0201(14) -.0023(11) -.0051(12) .0007(10)
H2 .0167(12) .0186(13) .0175(12) .0038(11) .0037(12) -.0007(10)
H3 .0169(12) .0187(13) .0185(12) .0033(11) -.0015(13) -.0039(11)
H4 .0228(15) .0124(11) .0208(14) -.0027(12) .0003(13) -.0030(9)
H5A .0186(13) .0274(16) .0185(13) -.0042(14) -.0041(13) .0047(12)
H5B .0283(18) .0179(14) .0219(15) .0008(14) .0033(15) -.0028(11)
H6A .032(2) .0311(18) .0215(15) .0163(18) -.0003(17) -.0033(13)
H5B .0283(18) .0179(14) .0219(15) .0008(14) .0033(15) -.0028(11)
H6A .032(2) .0311(18) .0215(15) .0163(18) -.0003(17) -.0033(13)
H6B .042(2) .0244(16) .0200(14) -.0064(19) .004(2) .0070(13)
H6C .0215(16) .044(3) .0245(18) -.0094(19) -.0034(16) -.0098(17)
H12 .0203(14) .0157(13) .0191(13) .0064(11) .0027(13) .0034(10)
H13 .0220(15) .0232(15) .0138(11) .0016(14) -.0063(12) .0024(11)
H15 .0200(13) .0258(15) .0181(13) -.0027(14) -.0059(13) .0033(12)

loop_
_geom_angle_atom_site_label_1
_geom_angle_atom_site_label_2
_geom_angle_atom_site_label_3
_geom_angle
C1 O1 C6 112.75(10)
C3 O3 H13 107.38(12)
C1 O4 C4 108.9(3)
C2 O2 H12 112.1(3)
C5 O5 H15 110.2(3)
O4 C4 C5 111.53(12)
O4 C4 C3 106.15(12)
C3 C4 C5 111.85(11)
O4 C4 H4 107.5(2)
C3 C4 H4 110.0(2)
C5 C4 H4 109.7(2)
O3 C3 C2 114.56(13)
O3 C3 C4 110.52(12)
C2 C3 C4 103.24(11)
O3 C3 H3 111.27(19)
C2 C3 H3 107.1(2)
C4 C3 H3 110.1(3)
O2 C2 C3 113.69(13)
O2 C2 C1 116.29(12)
C1 C2 C3 100.87(11)
O2 C2 H2 108.43(17)
C3 C2 H2 110.25(16)
C1 C2 H2 108.08(18)
O5 C5 C4 112.70(14)
O5 C5 H5A 107.0(2)
C4 C5 H5A 109.6(3)
O5 C5 H5B 113.1(3)
C4 C5 H5B 108.5(3)
H5A C5 H5B 108.8(3)
O1 C1 O4 112.59(13)
O1 C1 C2 107.90(12)
O4 C1 C2 103.97(12)
O1 C1 H1 110.3(2)
O4 C1 H1 107.2(2)
C2 C1 H1 114.9(2)
O1 C6 H6A 107.1(3)
O1 C6 H6B 110.6(3)
O1 C6 H6C 111.1(3)
H6A C6 H6B 108.9(4)
H6A C6 H6C 109.2(4)
H6B C6 H6C 109.7(4)

loop_
_geom_bond_atom_site_label_1
_geom_bond_atom_site_label_2
_geom_bond_distance
O1 C1 1.407(2)
O1 C6 1.424(2)
O2 C2 1.404(2)
O2 H12 .981(4)
O3 C3 1.416(2)
O3 H13 .990(4)
O4 C1 1.411(2)
O4 C4 1.455(2)
O5 C5 1.416(2)
O5 H15 .975(4)
C2 C1 1.5355(19)
C2 C3 1.5387(19)
C2 H2 1.099(4)
C3 C4 1.5404(19)
C3 H3 1.100(4)
C4 C5 1.513(2)
C4 H4 1.103(4)
C5 H5A 1.098(4)
C5 H5B 1.102(4)
C6 H6A 1.077(5)
C6 H6B 1.086(4)
C6 H6C 1.077(5)
H1 C1 1.109(4)

loop_
_cod_related_entry_id
_cod_related_entry_database
_cod_related_entry_code
1 ChemSpider 9964221
